data_7130908
loop_
_publ_author_name
'Hsieh, Chang-Chih'
'Li, Cheng-Yao'
'Chiang, Ming-Hsi'
'Horng, Yih-Chern'

_publ_section_title
;
 Catalytic O2 Activation toward Oxidative N-S Bond Formation by a Thiolato
 Fe(III) Complex
;
_journal_name_full 'Chemical Communications'
_journal_paper_doi 10.1039/D2CC05375F
_journal_year 2022
_chemical_formula_sum 'C26 H22 N4 O2 S2'
_chemical_formula_weight 486.59
_space_group_crystal_system orthorhombic
_space_group_IT_number 33
_space_group_name_Hall 'P 2c -2n'
_space_group_name_H-M_alt 'P n a 21'
_atom_sites_solution_hydrogens geom
_audit_creation_method SHELXL-2018/3
_audit_update_record
;
2022-07-28 deposited with the CCDC.	2022-10-26 downloaded from the CCDC.
;
_cell_angle_alpha 90
_cell_angle_beta 90
_cell_angle_gamma 90
_cell_formula_units_Z 4
_cell_length_a 20.9157(11)
_cell_length_b 4.9145(3)
_cell_length_c 23.0352(13)
_cell_measurement_reflns_used 4698
_cell_measurement_temperature 150(2)
_cell_measurement_theta_max 24.08
_cell_measurement_theta_min 2.63
_cell_volume 2367.8(2)
_computing_cell_refinement 'Bruker SAINT'
_computing_data_collection 'Bruker APEX2'
_computing_data_reduction 'Bruker SAINT'
_computing_molecular_graphics 'Bruker SHELXTL'
_computing_publication_material 'Bruker SHELXTL'
_computing_structure_refinement 'SHELXL-2014 (Sheldrick 2014)'
_computing_structure_solution 'SHELXS-97 (Sheldrick 2008)'
_diffrn_ambient_temperature 150(2)
_diffrn_measured_fraction_theta_full 1.000
_diffrn_measured_fraction_theta_max 0.998
_diffrn_measurement_device_type 'Bruker APEX-II CCD'
_diffrn_measurement_method \w
_diffrn_radiation_type MoK\a
_diffrn_radiation_wavelength 0.71073
_diffrn_reflns_av_R_equivalents 0.0550
_diffrn_reflns_av_unetI/netI 0.0540
_diffrn_reflns_Laue_measured_fraction_full 1.000
_diffrn_reflns_Laue_measured_fraction_max 0.998
_diffrn_reflns_limit_h_max 26
_diffrn_reflns_limit_h_min -28
_diffrn_reflns_limit_k_max 6
_diffrn_reflns_limit_k_min -6
_diffrn_reflns_limit_l_max 31
_diffrn_reflns_limit_l_min -28
_diffrn_reflns_number 25741
_diffrn_reflns_point_group_measured_fraction_full 0.946
_diffrn_reflns_point_group_measured_fraction_max 0.938
_diffrn_reflns_theta_full 25.242
_diffrn_reflns_theta_max 28.718
_diffrn_reflns_theta_min 1.768
_exptl_absorpt_coefficient_mu 0.257
_exptl_absorpt_correction_T_max 0.985
_exptl_absorpt_correction_T_min 0.915
_exptl_absorpt_correction_type multi-scan
_exptl_crystal_colour colorless
_exptl_crystal_density_diffrn 1.365
_exptl_crystal_description block
_exptl_crystal_F_000 1016
_exptl_crystal_size_max 0.350
_exptl_crystal_size_mid 0.120
_exptl_crystal_size_min 0.060
_refine_diff_density_max 1.210
_refine_diff_density_min -0.376
_refine_diff_density_rms 0.088
_refine_ls_abs_structure_details
;
 Flack x determined using 1644 quotients [(I+)-(I-)]/[(I+)+(I-)]
 (Parsons, Flack and Wagner, Acta Cryst. B69 (2013) 249-259).
;
_refine_ls_abs_structure_Flack 0.46(4)
_refine_ls_extinction_method none
_refine_ls_goodness_of_fit_ref 1.005
_refine_ls_hydrogen_treatment constr
_refine_ls_matrix_type full
_refine_ls_number_parameters 307
_refine_ls_number_reflns 5762
_refine_ls_number_restraints 1
_refine_ls_restrained_S_all 1.005
_refine_ls_R_factor_all 0.0812
_refine_ls_R_factor_gt 0.0605
_refine_ls_shift/su_max 0.000
_refine_ls_shift/su_mean 0.000
_refine_ls_structure_factor_coef Fsqd
_refine_ls_weighting_details 'w=1/[\s^2^(Fo^2^)+(0.1000P)^2^+0.1200P] where P=(Fo^2^+2Fc^2^)/3'
_refine_ls_weighting_scheme calc
_refine_ls_wR_factor_gt 0.1421
_refine_ls_wR_factor_ref 0.1554
_reflns_Friedel_coverage 0.837
_reflns_Friedel_fraction_full 0.890
_reflns_Friedel_fraction_max 0.876
_reflns_number_gt 4530
_reflns_number_total 5762
_reflns_threshold_expression 'I > 2\s(I)'
_cod_data_source_file d2cc05375f2.cif
_cod_data_source_block compound2o
_cod_database_code 7130908
_shelx_shelxl_version_number 2018/3
_shelx_space_group_comment
;
The symmetry employed for this shelxl refinement is uniquely defined
by the following loop, which should always be used as a source of
symmetry information in preference to the above space-group names.
They are only intended as comments.
;

loop_
_space_group_symop_operation_xyz
'x, y, z'
'-x, -y, z+1/2'
'x+1/2, -y+1/2, z'
'-x+1/2, y+1/2, z+1/2'

loop_
_atom_site_label
_atom_site_type_symbol
_atom_site_fract_x
_atom_site_fract_y
_atom_site_fract_z
_atom_site_U_iso_or_equiv
_atom_site_adp_type
_atom_site_occupancy
_atom_site_site_symmetry_order
_atom_site_calc_flag
_atom_site_refinement_flags_posn
_atom_site_refinement_flags_adp
_atom_site_refinement_flags_occupancy
_atom_site_disorder_assembly
_atom_site_disorder_group
S1 S 0.32043(5) -0.1543(2) 0.38650(6) 0.0287(3) Uani 1 1 d . . . . .
S2 S 0.41228(5) -0.1248(2) 0.41508(6) 0.0282(3) Uani 1 1 d . . . . .
C7 C 0.2025(2) 0.1369(9) 0.3425(2) 0.0234(9) Uani 1 1 d . . . . .
C1 C 0.2793(2) 0.1061(9) 0.4259(2) 0.0240(9) Uani 1 1 d . . . . .
C2 C 0.2246(2) 0.2223(8) 0.40163(19) 0.0204(9) Uani 1 1 d . . . . .
C3 C 0.1909(2) 0.4220(9) 0.4323(2) 0.0264(10) Uani 1 1 d . . . . .
H3 H 0.154168 0.503910 0.415378 0.032 Uiso 1 1 calc R U . . .
C4 C 0.2994(2) 0.1924(11) 0.4811(2) 0.0320(11) Uani 1 1 d . . . . .
H4 H 0.336573 0.115857 0.498307 0.038 Uiso 1 1 calc R U . . .
C9 C 0.2283(2) 0.2596(10) 0.2059(2) 0.0269(10) Uani 1 1 d . . . . .
C8 C 0.1712(2) 0.2900(11) 0.2457(2) 0.0298(10) Uani 1 1 d . . . . .
H8A H 0.144505 0.443772 0.232181 0.036 Uiso 1 1 calc R U . . .
H8B H 0.144974 0.122580 0.243924 0.036 Uiso 1 1 calc R U . . .
C5 C 0.2105(2) 0.5002(11) 0.4867(2) 0.0322(11) Uani 1 1 d . . . . .
H5 H 0.186502 0.630740 0.507916 0.039 Uiso 1 1 calc R U . . .
C10 C 0.2889(3) 0.3874(13) 0.1223(3) 0.0448(14) Uani 1 1 d . . . . .
H10 H 0.292618 0.500589 0.089059 0.054 Uiso 1 1 calc R U . . .
C11 C 0.2352(3) 0.4229(12) 0.1574(3) 0.0386(12) Uani 1 1 d . . . . .
H11 H 0.204053 0.556625 0.148181 0.046 Uiso 1 1 calc R U . . .
C6 C 0.2648(3) 0.3897(10) 0.5104(2) 0.0336(11) Uani 1 1 d . . . . .
H6 H 0.278868 0.449403 0.547493 0.040 Uiso 1 1 calc R U . . .
C12 C 0.3268(3) 0.0515(14) 0.1777(3) 0.0455(15) Uani 1 1 d . . . . .
H12 H 0.358623 -0.082090 0.185140 0.055 Uiso 1 1 calc R U . . .
C13 C 0.2757(3) 0.0667(12) 0.2157(3) 0.0401(13) Uani 1 1 d . . . . .
H13 H 0.273104 -0.052928 0.247978 0.048 Uiso 1 1 calc R U . . .
C14 C 0.4487(2) 0.1245(9) 0.3688(2) 0.0260(10) Uani 1 1 d . . . . .
C20 C 0.5292(2) 0.2058(9) 0.4474(2) 0.0236(9) Uani 1 1 d . . . . .
C15 C 0.5039(2) 0.2581(8) 0.3886(2) 0.0233(9) Uani 1 1 d . . . . .
C21 C 0.5146(2) 0.3468(10) 0.5791(2) 0.0290(10) Uani 1 1 d . . . . .
C22 C 0.4671(3) 0.1173(13) 0.6593(3) 0.0425(13) Uani 1 1 d . . . . .
H22 H 0.470055 -0.020619 0.688094 0.051 Uiso 1 1 calc R U . . .
C23 C 0.5173(3) 0.1466(11) 0.6210(3) 0.0383(13) Uani 1 1 d . . . . .
H23 H 0.553371 0.029799 0.623385 0.046 Uiso 1 1 calc R U . . .
C16 C 0.4548(3) 0.3761(12) 0.2792(3) 0.0459(15) Uani 1 1 d . . . . .
H16 H 0.437750 0.416125 0.241927 0.055 Uiso 1 1 calc R U . . .
C17 C 0.5340(2) 0.4471(11) 0.3524(2) 0.0348(12) Uani 1 1 d . . . . .
H17 H 0.571584 0.537678 0.365319 0.042 Uiso 1 1 calc R U . . .
C18 C 0.4247(3) 0.1896(11) 0.3150(3) 0.0366(12) Uani 1 1 d . . . . .
H18 H 0.386519 0.104415 0.302053 0.044 Uiso 1 1 calc R U . . .
C24 C 0.5692(2) 0.3940(10) 0.5379(2) 0.0300(11) Uani 1 1 d . . . . .
H24A H 0.592401 0.560722 0.549637 0.036 Uiso 1 1 calc R U . . .
H24B H 0.599400 0.239327 0.540556 0.036 Uiso 1 1 calc R U . . .
C25 C 0.4127(3) 0.4613(12) 0.6176(3) 0.0425(13) Uani 1 1 d . . . . .
H25 H 0.375721 0.573040 0.615970 0.051 Uiso 1 1 calc R U . . .
C26 C 0.4602(2) 0.5084(12) 0.5778(3) 0.0372(12) Uani 1 1 d . . . . .
H26 H 0.455965 0.649142 0.549775 0.045 Uiso 1 1 calc R U . . .
C19 C 0.5095(3) 0.5027(12) 0.2981(3) 0.0435(14) Uani 1 1 d . . . . .
H19 H 0.530646 0.629461 0.273590 0.052 Uiso 1 1 calc R U . . .
O1 O 0.19604(17) -0.1054(7) 0.32952(17) 0.0335(8) Uani 1 1 d . . . . .
O2 O 0.53179(16) -0.0269(7) 0.46821(16) 0.0321(8) Uani 1 1 d . . . . .
N1 N 0.19094(19) 0.3388(8) 0.30577(18) 0.0259(9) Uani 1 1 d . . . . .
H1 H 0.195246 0.507581 0.317902 0.031 Uiso 1 1 calc R U . . .
N3 N 0.54824(19) 0.4230(8) 0.47780(19) 0.0282(9) Uani 1 1 d . . . . .
H3A H 0.548132 0.584790 0.461431 0.034 Uiso 1 1 calc R U . . .
N2 N 0.3346(2) 0.2114(10) 0.1315(2) 0.0363(10) Uani 1 1 d . . . . .
N4 N 0.4149(2) 0.2703(10) 0.6584(2) 0.0404(11) Uani 1 1 d . . . . .

loop_
_atom_site_aniso_label
_atom_site_aniso_U_11
_atom_site_aniso_U_22
_atom_site_aniso_U_33
_atom_site_aniso_U_23
_atom_site_aniso_U_13
_atom_site_aniso_U_12
S1 0.0193(5) 0.0226(5) 0.0441(7) -0.0048(5) -0.0012(5) 0.0008(4)
S2 0.0187(5) 0.0247(5) 0.0412(7) 0.0077(5) -0.0013(5) -0.0008(4)
C7 0.017(2) 0.017(2) 0.036(3) -0.0013(17) 0.0020(19) 0.0001(15)
C1 0.021(2) 0.022(2) 0.029(3) 0.0040(17) 0.0016(18) -0.0016(15)
C2 0.021(2) 0.0165(19) 0.023(2) 0.0014(14) 0.0045(16) -0.0006(14)
C3 0.023(2) 0.022(2) 0.033(3) -0.0013(18) 0.007(2) 0.0002(16)
C4 0.029(2) 0.035(3) 0.032(3) -0.002(2) -0.003(2) -0.001(2)
C9 0.027(2) 0.030(2) 0.024(2) -0.0051(19) -0.002(2) -0.0037(18)
C8 0.024(2) 0.034(3) 0.031(3) -0.002(2) -0.003(2) 0.0037(19)
C5 0.035(3) 0.032(3) 0.029(3) 0.000(2) 0.011(2) 0.002(2)
C10 0.047(3) 0.052(4) 0.035(3) 0.006(3) 0.008(3) 0.007(3)
C11 0.032(3) 0.042(3) 0.042(3) 0.002(2) -0.003(3) 0.006(2)
C6 0.037(3) 0.038(3) 0.026(3) -0.005(2) 0.003(2) -0.002(2)
C12 0.041(3) 0.055(4) 0.041(3) 0.003(3) 0.006(3) 0.020(3)
C13 0.040(3) 0.041(3) 0.040(3) 0.008(2) 0.003(3) 0.012(2)
C14 0.025(2) 0.024(2) 0.029(2) -0.0015(18) 0.004(2) 0.0016(17)
C20 0.0148(19) 0.019(2) 0.037(3) -0.0003(18) 0.0091(19) 0.0008(14)
C15 0.0210(19) 0.0169(18) 0.032(2) -0.0018(19) 0.007(2) 0.0007(14)
C21 0.022(2) 0.030(2) 0.035(3) -0.004(2) -0.003(2) -0.0056(18)
C22 0.049(3) 0.042(3) 0.036(3) 0.003(2) 0.003(3) -0.003(3)
C23 0.033(3) 0.038(3) 0.044(3) 0.000(2) -0.006(3) 0.002(2)
C16 0.056(4) 0.051(4) 0.030(3) 0.007(3) 0.005(3) 0.001(3)
C17 0.030(3) 0.030(2) 0.044(3) 0.003(2) 0.017(2) -0.0040(19)
C18 0.039(3) 0.035(3) 0.036(3) 0.007(2) 0.000(2) 0.002(2)
C24 0.021(2) 0.031(3) 0.038(3) -0.004(2) -0.003(2) -0.0011(18)
C25 0.030(3) 0.045(3) 0.052(4) -0.004(3) 0.000(3) 0.004(2)
C26 0.029(3) 0.037(3) 0.045(3) 0.006(2) 0.004(2) 0.008(2)
C19 0.051(3) 0.037(3) 0.043(3) 0.010(2) 0.023(3) 0.001(3)
O1 0.0344(19) 0.0189(16) 0.047(2) -0.0057(15) -0.0021(17) -0.0009(13)
O2 0.0304(18) 0.0198(17) 0.046(2) 0.0046(14) -0.0063(16) 0.0007(12)
N1 0.027(2) 0.0196(19) 0.031(2) -0.0015(15) 0.0012(17) 0.0006(14)
N3 0.0243(19) 0.0236(19) 0.037(2) -0.0009(17) 0.0000(18) -0.0010(15)
N2 0.034(2) 0.044(3) 0.031(2) -0.004(2) 0.0049(19) 0.002(2)
N4 0.039(3) 0.043(3) 0.038(3) -0.003(2) 0.007(2) -0.006(2)

loop_
_atom_type_symbol
_atom_type_description
_atom_type_scat_dispersion_real
_atom_type_scat_dispersion_imag
_atom_type_scat_source
C C 0.0033 0.0016 'International Tables Vol C Tables 4.2.6.8 and 6.1.1.4'
H H 0.0000 0.0000 'International Tables Vol C Tables 4.2.6.8 and 6.1.1.4'
N N 0.0061 0.0033 'International Tables Vol C Tables 4.2.6.8 and 6.1.1.4'
O O 0.0106 0.0060 'International Tables Vol C Tables 4.2.6.8 and 6.1.1.4'
S S 0.1246 0.1234 'International Tables Vol C Tables 4.2.6.8 and 6.1.1.4'

loop_
_geom_angle_atom_site_label_1
_geom_angle_atom_site_label_2
_geom_angle_atom_site_label_3
_geom_angle
_geom_angle_site_symmetry_1
_geom_angle_site_symmetry_3
_geom_angle_publ_flag
C1 S1 S2 103.82(16) . . ?
C14 S2 S1 104.91(17) . . ?
O1 C7 N1 123.1(5) . . ?
O1 C7 C2 121.7(4) . . ?
N1 C7 C2 115.3(4) . . ?
C2 C1 C4 119.0(4) . . ?
C2 C1 S1 118.9(3) . . ?
C4 C1 S1 122.1(4) . . ?
C1 C2 C3 119.8(4) . . ?
C1 C2 C7 120.2(4) . . ?
C3 C2 C7 120.0(4) . . ?
C5 C3 C2 120.4(4) . . ?
C6 C4 C1 119.7(5) . . ?
C11 C9 C13 116.8(5) . . ?
C11 C9 C8 121.0(5) . . ?
C13 C9 C8 122.2(5) . . ?
N1 C8 C9 111.5(4) . . ?
C6 C5 C3 120.0(5) . . ?
N2 C10 C11 125.3(6) . . ?
C9 C11 C10 118.7(5) . . ?
C5 C6 C4 121.1(5) . . ?
N2 C12 C13 124.5(5) . . ?
C12 C13 C9 119.1(5) . . ?
C18 C14 C15 118.9(5) . . ?
C18 C14 S2 122.7(4) . . ?
C15 C14 S2 118.4(4) . . ?
O2 C20 N3 121.2(5) . . ?
O2 C20 C15 122.1(4) . . ?
N3 C20 C15 116.6(4) . . ?
C17 C15 C14 119.2(5) . . ?
C17 C15 C20 120.1(4) . . ?
C14 C15 C20 120.7(4) . . ?
C23 C21 C26 117.2(5) . . ?
C23 C21 C24 121.4(4) . . ?
C26 C21 C24 121.4(5) . . ?
N4 C22 C23 123.8(6) . . ?
C21 C23 C22 119.4(5) . . ?
C19 C16 C18 119.3(6) . . ?
C19 C17 C15 120.3(5) . . ?
C14 C18 C16 121.7(6) . . ?
N3 C24 C21 112.7(4) . . ?
N4 C25 C26 124.6(5) . . ?
C25 C26 C21 118.8(5) . . ?
C16 C19 C17 120.5(5) . . ?
C7 N1 C8 122.2(4) . . ?
C20 N3 C24 120.6(4) . . ?
C10 N2 C12 115.5(5) . . ?
C22 N4 C25 116.2(5) . . ?

loop_
_geom_bond_atom_site_label_1
_geom_bond_atom_site_label_2
_geom_bond_distance
_geom_bond_site_symmetry_2
_geom_bond_publ_flag
S1 C1 1.790(5) . ?
S1 S2 2.0358(15) . ?
S2 C14 1.793(5) . ?
C7 O1 1.235(6) . ?
C7 N1 1.327(6) . ?
C7 C2 1.498(7) . ?
C1 C2 1.395(6) . ?
C1 C4 1.405(7) . ?
C2 C3 1.400(6) . ?
C3 C5 1.374(7) . ?
C4 C6 1.385(7) . ?
C9 C11 1.384(8) . ?
C9 C13 1.391(7) . ?
C9 C8 1.511(7) . ?
C8 N1 1.464(7) . ?
C5 C6 1.372(7) . ?
C10 N2 1.305(8) . ?
C10 C11 1.395(8) . ?
C12 N2 1.334(8) . ?
C12 C13 1.382(8) . ?
C14 C18 1.375(8) . ?
C14 C15 1.405(6) . ?
C20 O2 1.241(5) . ?
C20 N3 1.338(6) . ?
C20 C15 1.474(7) . ?
C15 C17 1.398(7) . ?
C21 C23 1.379(8) . ?
C21 C26 1.387(7) . ?
C21 C24 1.504(7) . ?
C22 N4 1.325(8) . ?
C22 C23 1.380(8) . ?
C16 C19 1.374(9) . ?
C16 C18 1.384(8) . ?
C17 C19 1.380(9) . ?
C24 N3 1.458(7) . ?
C25 N4 1.328(8) . ?
C25 C26 1.373(8) . ?
